data_7704384
loop_
_publ_author_name
'Gyton, Matthew R.'
'Kynman, Amy E.'
'Leforestier, Baptiste'
'Gallo, Angelo'
'Lewandowski, J\'ozef R'
'Chaplin, Adrian B.'

_publ_section_title
;
 Isolation and structural characterisation of rhodium(iii)
 \h<sup>2</sup>-fluoroarene complexes: experimental verification of
 predicted regioselectivity.
;
_journal_issue 18
_journal_name_full 'Dalton transactions (Cambridge, England : 2003)'
_journal_page_first 5791
_journal_page_last 5793
_journal_paper_doi 10.1039/d0dt01137a
_journal_volume 49
_journal_year 2020
_chemical_formula_moiety 'C31 H25 F2 N5 Rh, C32 H12 B F24'
_chemical_formula_sum 'C63 H37 B F26 N5 Rh'
_chemical_formula_weight 1471.69
_chemical_melting_point ?
_space_group_crystal_system triclinic
_space_group_IT_number 2
_space_group_name_Hall '-P 1'
_space_group_name_H-M_alt 'P -1'
_atom_sites_solution_hydrogens geom
_atom_sites_solution_primary dual
_atom_sites_solution_secondary difmap
_audit_creation_date 2019-08-20
_audit_creation_method
;
Olex2 1.2
(compiled 2018.05.29 svn.r3510 for OlexSys, GUI svn.r5506)
;
_audit_update_record
;
2020-03-04 deposited with the CCDC.	2020-04-03 downloaded from the CCDC.
;
_cell_angle_alpha 106.1233(18)
_cell_angle_beta 99.7261(17)
_cell_angle_gamma 91.3253(16)
_cell_formula_units_Z 2
_cell_length_a 12.0141(2)
_cell_length_b 12.6951(3)
_cell_length_c 20.5019(4)
_cell_measurement_reflns_used 34020
_cell_measurement_temperature 150(2)
_cell_measurement_theta_max 73.4550
_cell_measurement_theta_min 3.6000
_cell_volume 2952.67(11)
_computing_cell_refinement 'CrysAlisPro 1.171.40.57a (Rigaku OD, 2019)'
_computing_data_collection 'CrysAlisPro 1.171.40.57a (Rigaku OD, 2019)'
_computing_data_reduction 'CrysAlisPro 1.171.40.57a (Rigaku OD, 2019)'
_computing_molecular_graphics 'Olex2 (Dolomanov et al., 2009)'
_computing_publication_material 'Olex2 (Dolomanov et al., 2009)'
_computing_structure_refinement 'ShelXL (Sheldrick, 2015)'
_computing_structure_solution 'ShelXT (Sheldrick, 2015)'
_diffrn_ambient_environment N~2~
_diffrn_ambient_temperature 150(2)
_diffrn_detector 'CCD plate'
_diffrn_detector_area_resol_mean 5.3046
_diffrn_detector_type AtlasS2
_diffrn_measured_fraction_theta_full 0.997
_diffrn_measured_fraction_theta_max 0.997
_diffrn_measurement_details
;
List of Runs (angles in degrees, time in seconds):

  # Type    Start    End  Width  t~exp~   \w     \q     \k     \f   Frames
#--------------------------------------------------------------------------
  1  \w    -70.00  31.00   1.00    1.00    --  -41.82  57.00-120.00  101
  2  \w    -66.00  33.00   1.00    1.00    --  -41.82  37.00  30.00   99
  3  \w   -114.00 -14.00   1.00    1.00    --  -41.82 -57.00  90.00  100
  4  \w      7.00  33.00   1.00    1.00    --   41.82  84.00 -35.78   26
  5  \w      6.00  83.00   1.00    1.00    --   41.82 -99.00  30.00   77
  6  \w      9.00  42.00   1.00    1.00    --   41.82  78.00 -67.08   33
  7  \w     34.00 133.00   1.00    2.00    --  107.00 -45.00 -60.00   99
  8  \w     81.00 178.00   1.00    2.00    --  107.00  45.00-180.00   97
  9  \w     31.00 140.00   1.00    2.00    --  107.00 -77.00-180.00  109
 10  \w     34.00 112.00   1.00    2.00    --  107.00-125.00 -60.00   78
 11  \w     34.00 112.00   1.00    2.00    --  107.00-125.00 150.00   78
 12  \w     24.00 107.00   1.00    2.00    --  107.00 -94.00   0.00   83
 13  \w     31.00 140.00   1.00    2.00    --  107.00 -77.00 120.00  109
 14  \w     97.00 178.00   1.00    2.00    --  107.00 125.00-150.00   81
 15  \w     24.00 107.00   1.00    2.00    --  107.00 -94.00 120.00   83
 16  \w     24.00 107.00   1.00    2.00    --  107.00 -94.00  30.00   83
 17  \w     24.00 107.00   1.00    2.00    --  107.00 -94.00 -30.00   83
 18  \w     97.00 178.00   1.00    2.00    --  107.00 125.00  90.00   81
 19  \w     34.00 133.00   1.00    2.00    --  107.00 -45.00  90.00   99
 20  \w    103.00 178.00   1.00    2.00    --  107.00  77.00   0.00   75
 21  \w     24.00 107.00   1.00    2.00    --  107.00 -94.00-180.00   83
 22  \w    103.00 178.00   1.00    2.00    --  107.00  77.00 -90.00   75
 23  \w     78.00 178.00   1.00    2.00    --  107.00  61.00 -90.00  100
 24  \w    103.00 178.00   1.00    2.00    --  107.00  77.00-180.00   75
 25  \w     24.00 107.00   1.00    2.00    --  107.00 -94.00 -90.00   83
 26  \w     81.00 178.00   1.00    2.00    --  107.00  45.00 150.00   97
 27  \w     97.00 178.00   1.00    2.00    --  107.00 125.00   0.00   81
 28  \w     34.00 112.00   1.00    2.00    --  107.00-125.00-150.00   78
 29  \w     34.00 112.00   1.00    2.00    --  107.00-125.00  30.00   78
 30  \w    103.00 178.00   1.00    2.00    --  107.00  77.00-150.00   75
 31  \w    -87.00  -6.00   1.00    1.00    --  -41.82 125.00  60.00   81
 32  \w   -116.00 -17.00   1.00    1.00    --  -41.82 -37.00-150.00   99
 33  \w   -116.00 -17.00   1.00    1.00    --  -41.82 -37.00 -60.00   99
 34  \w      8.00  42.00   1.00    1.00    --   41.82  82.00  75.78   34
 35  \w      7.00  14.00   1.00    1.00    --   41.82  84.00-165.62    7
;
_diffrn_measurement_device 'four-circle diffractometer'
_diffrn_measurement_device_type 'Rigaku Oxford Diffraction: SuperNova, Dual, Cu at zero, AtlasS2'
_diffrn_measurement_method '\w scans'
_diffrn_orient_matrix_type 'CrysAlisPro convention (1999,Acta A55,543-557)'
_diffrn_orient_matrix_UB_11 0.0317231000
_diffrn_orient_matrix_UB_12 -0.0550853000
_diffrn_orient_matrix_UB_13 -0.0707209000
_diffrn_orient_matrix_UB_21 0.0756063000
_diffrn_orient_matrix_UB_22 0.1035336000
_diffrn_orient_matrix_UB_23 0.0067475000
_diffrn_orient_matrix_UB_31 0.1014950000
_diffrn_orient_matrix_UB_32 -0.0478518000
_diffrn_orient_matrix_UB_33 0.0357760000
_diffrn_radiation_monochromator mirror
_diffrn_radiation_probe x-ray
_diffrn_radiation_type CuK\a
_diffrn_radiation_wavelength 1.54184
_diffrn_reflns_av_R_equivalents 0.0314
_diffrn_reflns_av_unetI/netI 0.0249
_diffrn_reflns_Laue_measured_fraction_full 0.997
_diffrn_reflns_Laue_measured_fraction_max 0.997
_diffrn_reflns_limit_h_max 14
_diffrn_reflns_limit_h_min -13
_diffrn_reflns_limit_k_max 15
_diffrn_reflns_limit_k_min -15
_diffrn_reflns_limit_l_max 24
_diffrn_reflns_limit_l_min -24
_diffrn_reflns_number 50801
_diffrn_reflns_point_group_measured_fraction_full 0.997
_diffrn_reflns_point_group_measured_fraction_max 0.997
_diffrn_reflns_theta_full 70.075
_diffrn_reflns_theta_max 70.075
_diffrn_reflns_theta_min 6.419
_diffrn_source 'micro-focus sealed X-ray tube'
_diffrn_source_type 'SuperNova (Cu) X-ray Source'
_exptl_absorpt_coefficient_mu 3.512
_exptl_absorpt_correction_T_max 1.000
_exptl_absorpt_correction_T_min 0.308
_exptl_absorpt_correction_type gaussian
_exptl_absorpt_process_details
;
CrysAlisPro 1.171.40.57a (Rigaku Oxford Diffraction, 2019)
Numerical absorption correction based on gaussian integration over
			a multifaceted crystal model
Empirical absorption correction using spherical harmonics,
 implemented in SCALE3 ABSPACK scaling algorithm.
;
_exptl_crystal_colour yellow
_exptl_crystal_colour_primary yellow
_exptl_crystal_density_diffrn 1.655
_exptl_crystal_density_meas ?
_exptl_crystal_description block
_exptl_crystal_F_000 1468
_exptl_crystal_recrystallization_method 'Crystals grown from hot 1,4-F2C6H4'
_exptl_crystal_size_max 0.478
_exptl_crystal_size_mid 0.267
_exptl_crystal_size_min 0.167
_refine_diff_density_max 0.735
_refine_diff_density_min -0.637
_refine_diff_density_rms 0.060
_refine_ls_extinction_method none
_refine_ls_goodness_of_fit_ref 1.014
_refine_ls_hydrogen_treatment constr
_refine_ls_matrix_type full
_refine_ls_number_parameters 951
_refine_ls_number_reflns 11189
_refine_ls_number_restraints 453
_refine_ls_restrained_S_all 1.117
_refine_ls_R_factor_all 0.0323
_refine_ls_R_factor_gt 0.0311
_refine_ls_shift/su_max 0.002
_refine_ls_shift/su_mean 0.000
_refine_ls_structure_factor_coef Fsqd
_refine_ls_weighting_details 'w=1/[\s^2^(Fo^2^)+(0.0414P)^2^+2.5309P] where P=(Fo^2^+2Fc^2^)/3'
_refine_ls_weighting_scheme calc
_refine_ls_wR_factor_gt 0.0787
_refine_ls_wR_factor_ref 0.0794
_reflns_Friedel_coverage 0.000
_reflns_number_gt 10897
_reflns_number_total 11189
_reflns_threshold_expression 'I > 2\s(I)'
_cod_data_source_file d0dt01137a3.cif
_cod_data_source_block 0546abc19s
_cod_depositor_comments
;
The following automatic conversions were performed:

data item '_chemical_melting_point' value 'not measured' was changed
to '?' -- the value is undefined or not given.

data item '_exptl_crystal_density_meas' value 'not measured' was
changed to '?' -- the value is perceived as not measured.

Automatic conversion script
Id: cif_fix_values 7556 2019-12-06 15:28:31Z antanas 
;
_cod_database_code 7704384
_shelx_shelxl_version_number 2014/7
_shelx_space_group_comment
;
The symmetry employed for this shelxl refinement is uniquely defined
by the following loop, which should always be used as a source of
symmetry information in preference to the above space-group names.
They are only intended as comments.
;
_olex2_refinement_description
;
1. Fixed Uiso
 At 1.2 times of:
  All C(H) groups
 At 1.5 times of:
  All C(H,H,H) groups
2. Restrained distances
 C207-F11 \\sim C207-F12 \\sim C207-F13 \\sim C207-F11A \\sim C207-F12A \\sim
C207-F13A
 with sigma of 0.01
 F11-F12 \\sim F12-F13 \\sim F13-F11 \\sim F11A-F12A \\sim F12A-F13A \\sim
F13A-F11A
 with sigma of 0.01
 C203-F11 \\sim C203-F12 \\sim C203-F13 \\sim C203-F11A \\sim C203-F12A \\sim
C203-F13A
 with sigma of 0.01
 C208-F14 \\sim C208-F15 \\sim C208-F16 \\sim C208-F14A \\sim C208-F15A \\sim
C208-F16A
 with sigma of 0.01
 F14-F15 \\sim F15-F16 \\sim F16-F14 \\sim F14A-F15A \\sim F15A-F16A \\sim
F16A-F14A
 with sigma of 0.01
 C205-F14 \\sim C205-F15 \\sim C205-F16 \\sim C205-F14A \\sim C205-F15A \\sim
C205-F16A
 with sigma of 0.01
 C223-F23 \\sim C223-F24 \\sim C223-F25 \\sim C223-F23A \\sim C223-F24A \\sim
C223-F25A
 with sigma of 0.01
 F23-F24 \\sim F24-F25 \\sim F25-F23 \\sim F23A-F24A \\sim F24A-F25A \\sim
F25A-F23A
 with sigma of 0.01
 C219-F23 \\sim C219-F24 \\sim C219-F25 \\sim C219-F23A \\sim C219-F24A \\sim
C219-F25A
 with sigma of 0.01
3. Uiso/Uaniso restraints and constraints
F4 \\sim F1 \\sim F11 \\sim F11A \\sim F12 \\sim F12A \\sim F13 \\sim F13A
\\sim F14 \\sim F14A \\sim F15 \\sim F15A \\sim F16 \\sim F16A \\sim F17 \\sim
F18 \\sim F19 \\sim F20 \\sim F21 \\sim F22 \\sim F23 \\sim F23A \\sim F24
\\sim F24A \\sim F25 \\sim F25A \\sim F26 \\sim F27 \\sim F28 \\sim F29 \\sim
F30 \\sim F31 \\sim F32 \\sim F33 \\sim F34: within 2A with sigma of 0.01 and
sigma for terminal atoms of 0.02
Uanis(F4) \\sim Ueq, Uanis(F1) \\sim Ueq, Uanis(F11) \\sim Ueq, Uanis(F11A)
\\sim Ueq, Uanis(F12) \\sim Ueq, Uanis(F12A) \\sim Ueq, Uanis(F13) \\sim Ueq,
Uanis(F13A) \\sim Ueq, Uanis(F14) \\sim Ueq, Uanis(F14A) \\sim Ueq, Uanis(F15)
\\sim Ueq, Uanis(F15A) \\sim Ueq, Uanis(F16) \\sim Ueq, Uanis(F16A) \\sim Ueq,
Uanis(F17) \\sim Ueq, Uanis(F18) \\sim Ueq, Uanis(F19) \\sim Ueq, Uanis(F20)
\\sim Ueq, Uanis(F21) \\sim Ueq, Uanis(F22) \\sim Ueq, Uanis(F23) \\sim Ueq,
Uanis(F23A) \\sim Ueq, Uanis(F24) \\sim Ueq, Uanis(F24A) \\sim Ueq, Uanis(F25)
\\sim Ueq, Uanis(F25A) \\sim Ueq, Uanis(F26) \\sim Ueq, Uanis(F27) \\sim Ueq,
Uanis(F28) \\sim Ueq, Uanis(F29) \\sim Ueq, Uanis(F30) \\sim Ueq, Uanis(F31)
\\sim Ueq, Uanis(F32) \\sim Ueq, Uanis(F33) \\sim Ueq, Uanis(F34) \\sim Ueq:
with sigma of 0.007 and sigma for terminal atoms of 0.014
4. Others
 Sof(F23A)=Sof(F24A)=Sof(F25A)=1-FVAR(1)
 Sof(F23)=Sof(F24)=Sof(F25)=FVAR(1)
 Sof(F11A)=Sof(F12A)=Sof(F13A)=1-FVAR(2)
 Sof(F11)=Sof(F12)=Sof(F13)=FVAR(2)
 Sof(F14A)=Sof(F15A)=Sof(F16A)=1-FVAR(3)
 Sof(F14)=Sof(F15)=Sof(F16)=FVAR(3)
5.a Aromatic/amide H refined with riding coordinates:
 C202(H202), C204(H204), C206(H206), C210(H210), C212(H212), C214(H214),
 C218(H218), C220(H220), C222(H222), C226(H226), C228(H228), C230(H230),
 C35(H35), C24(H24), C22(H22), C14(H14), C29(H29), C16(H16), C2(H2), C15(H15),
 C3(H3), C17(H17), C5(H5), C23(H23), C6(H6), C30(H30), C8(H8), C34(H34), C9(H9),
  C10(H10), C11(H11)
5.b Idealised Me refined as rotating group:
 C37(H37A,H37B,H37C), C36(H36A,H36B,H36C)
;
_olex2_submission_special_instructions 'No special instructions were received'
_oxdiff_exptl_absorpt_empirical_details
;
Empirical correction (ABSPACK) includes:
- Absorption correction using spherical harmonics
- Frame scaling
;
_oxdiff_exptl_absorpt_empirical_full_max 12.666
_oxdiff_exptl_absorpt_empirical_full_min 0.710

loop_
_space_group_symop_operation_xyz
'x, y, z'
'-x, -y, -z'

loop_
_atom_site_label
_atom_site_type_symbol
_atom_site_fract_x
_atom_site_fract_y
_atom_site_fract_z
_atom_site_U_iso_or_equiv
_atom_site_adp_type
_atom_site_occupancy
_atom_site_site_symmetry_order
_atom_site_calc_flag
_atom_site_refinement_flags_posn
_atom_site_refinement_flags_adp
_atom_site_refinement_flags_occupancy
_atom_site_disorder_assembly
_atom_site_disorder_group
Rh1 Rh 0.21519(2) 0.18096(2) 0.76959(2) 0.01922(5) Uani 1 1 d . . . . .
F4 F 0.34574(12) 0.43485(12) 0.71093(8) 0.0430(3) Uani 1 1 d . U . . .
F1 F 0.54135(12) 0.07691(13) 0.75867(9) 0.0499(4) Uani 1 1 d . U . . .
F11 F 0.9267(5) 0.7256(8) 0.5611(3) 0.0714(18) Uani 0.583(17) 1 d D U P A 1
F11A F 1.1162(5) 0.7286(10) 0.6131(4) 0.060(2) Uani 0.417(17) 1 d D U P A 2
F12 F 1.0200(6) 0.5950(4) 0.5738(3) 0.0615(15) Uani 0.583(17) 1 d D U P A 1
F12A F 0.9578(11) 0.7751(11) 0.5777(5) 0.087(3) Uani 0.417(17) 1 d D U P A 2
F13 F 1.0996(6) 0.7557(7) 0.6093(4) 0.082(2) Uani 0.583(17) 1 d D U P A 1
F13A F 0.9857(11) 0.6064(7) 0.5609(4) 0.084(3) Uani 0.417(17) 1 d D U P A 2
F14 F 1.1991(3) 0.7758(5) 0.8541(3) 0.0500(13) Uani 0.561(15) 1 d D U P B 1
F14A F 1.0478(9) 0.8849(6) 0.9050(4) 0.089(3) Uani 0.439(15) 1 d D U P B 2
F15 F 1.0944(6) 0.9037(3) 0.8882(4) 0.075(2) Uani 0.561(15) 1 d D U P B 1
F15A F 1.0929(8) 0.7255(6) 0.9020(3) 0.0456(17) Uani 0.439(15) 1 d D U P B 2
F16 F 1.0743(6) 0.7502(7) 0.9110(3) 0.0630(19) Uani 0.561(15) 1 d D U P B 1
F16A F 1.1927(5) 0.8256(12) 0.8629(4) 0.089(3) Uani 0.439(15) 1 d D U P B 2
F17 F 0.78318(16) 0.27885(13) 0.56140(7) 0.0527(4) Uani 1 1 d . U . . .
F18 F 0.69835(14) 0.15386(15) 0.59052(10) 0.0683(6) Uani 1 1 d . U . . .
F19 F 0.87551(12) 0.18942(12) 0.62287(7) 0.0416(3) Uani 1 1 d . U . . .
F20 F 0.73254(17) 0.23241(12) 0.85563(8) 0.0563(4) Uani 1 1 d . U . . .
F21 F 0.86090(16) 0.3627(2) 0.90201(10) 0.0822(7) Uani 1 1 d . U . . .
F22 F 0.68712(17) 0.39044(14) 0.90296(8) 0.0608(5) Uani 1 1 d . U . . .
F23 F 0.6440(4) 0.9120(4) 0.5931(3) 0.092(2) Uani 0.560(7) 1 d D U P C 1
F23A F 0.4977(5) 0.8325(5) 0.4978(3) 0.078(2) Uani 0.440(7) 1 d D U P C 2
F24 F 0.4692(3) 0.9102(3) 0.5666(3) 0.0589(12) Uani 0.560(7) 1 d D U P C 1
F24A F 0.6624(3) 0.8530(5) 0.5503(4) 0.0616(16) Uani 0.440(7) 1 d D U P C 2
F25 F 0.5576(6) 0.8208(3) 0.49456(19) 0.0802(18) Uani 0.560(7) 1 d D U P C 1
F25A F 0.5363(8) 0.9349(3) 0.5992(3) 0.085(2) Uani 0.440(7) 1 d D U P C 2
F26 F 0.35222(13) 0.39913(12) 0.54381(9) 0.0505(4) Uani 1 1 d . U . . .
F27 F 0.28473(16) 0.50422(16) 0.48457(9) 0.0683(6) Uani 1 1 d . U . . .
F28 F 0.25002(12) 0.52345(15) 0.58593(9) 0.0587(4) Uani 1 1 d . U . . .
F29 F 0.78635(15) 0.98626(14) 0.96295(12) 0.0755(6) Uani 1 1 d . U . . .
F30 F 0.67287(18) 1.04325(12) 0.89237(8) 0.0610(5) Uani 1 1 d . U . . .
F31 F 0.62207(15) 1.02843(12) 0.98380(8) 0.0497(4) Uani 1 1 d . U . . .
F32 F 0.37863(15) 0.71046(14) 0.95662(9) 0.0586(5) Uani 1 1 d . U . . .
F33 F 0.33526(13) 0.60008(16) 0.85493(10) 0.0621(5) Uani 1 1 d . U . . .
F34 F 0.46434(15) 0.56197(14) 0.92671(11) 0.0620(5) Uani 1 1 d . U . . .
C201 C 0.82051(16) 0.67892(15) 0.73474(10) 0.0214(4) Uani 1 1 d . . . . .
C202 C 0.86073(16) 0.67400(16) 0.67388(10) 0.0227(4) Uani 1 1 d . . . . .
H202 H 0.8106 0.6460 0.6309 0.027 Uiso 1 1 calc R . . . .
C203 C 0.97131(17) 0.70861(17) 0.67399(11) 0.0273(4) Uani 1 1 d D . . . .
C204 C 1.04821(18) 0.74968(18) 0.73529(12) 0.0303(4) Uani 1 1 d . . . . .
H204 H 1.1234 0.7749 0.7355 0.036 Uiso 1 1 calc R . . . .
C205 C 1.01112(17) 0.75254(17) 0.79619(11) 0.0289(4) Uani 1 1 d D . . . .
C206 C 0.90075(17) 0.71770(16) 0.79594(10) 0.0252(4) Uani 1 1 d . . . . .
H206 H 0.8787 0.7201 0.8387 0.030 Uiso 1 1 calc R . . . .
C207 C 1.00640(18) 0.7006(2) 0.60636(12) 0.0383(5) Uani 1 1 d D . . . .
C208 C 1.09015(19) 0.7966(2) 0.86395(13) 0.0417(6) Uani 1 1 d D . . . .
C209 C 0.70943(15) 0.50373(15) 0.73492(10) 0.0203(4) Uani 1 1 d . . . . .
C210 C 0.72809(16) 0.42380(16) 0.67582(10) 0.0221(4) Uani 1 1 d . . . . .
H210 H 0.7194 0.4412 0.6332 0.026 Uiso 1 1 calc R . . . .
C211 C 0.75900(16) 0.31969(16) 0.67793(10) 0.0231(4) Uani 1 1 d . . . . .
C212 C 0.77008(17) 0.28918(16) 0.73882(10) 0.0251(4) Uani 1 1 d . . . . .
H212 H 0.7909 0.2180 0.7402 0.030 Uiso 1 1 calc R . . . .
C213 C 0.74964(17) 0.36663(17) 0.79748(10) 0.0247(4) Uani 1 1 d . . . . .
C214 C 0.72171(16) 0.47161(16) 0.79555(10) 0.0224(4) Uani 1 1 d . . . . .
H214 H 0.7106 0.5234 0.8369 0.027 Uiso 1 1 calc R . . . .
C215 C 0.77841(17) 0.23641(17) 0.61395(11) 0.0274(4) Uani 1 1 d . . . . .
C216 C 0.7592(2) 0.33862(19) 0.86459(11) 0.0328(5) Uani 1 1 d . . . . .
C217 C 0.60361(16) 0.64258(15) 0.66671(9) 0.0203(4) Uani 1 1 d . . . . .
C218 C 0.61333(16) 0.73428(16) 0.64190(10) 0.0219(4) Uani 1 1 d . . . . .
H218 H 0.6732 0.7893 0.6643 0.026 Uiso 1 1 calc R . . . .
C219 C 0.53847(16) 0.74719(16) 0.58579(10) 0.0238(4) Uani 1 1 d D . . . .
C220 C 0.44718(16) 0.67122(17) 0.55311(10) 0.0245(4) Uani 1 1 d . . . . .
H220 H 0.3961 0.6799 0.5145 0.029 Uiso 1 1 calc R . . . .
C221 C 0.43270(16) 0.58230(16) 0.57850(10) 0.0235(4) Uani 1 1 d . . . . .
C222 C 0.51033(16) 0.56780(16) 0.63376(10) 0.0222(4) Uani 1 1 d . . . . .
H222 H 0.4993 0.5052 0.6494 0.027 Uiso 1 1 calc R . . . .
C223 C 0.55616(17) 0.84452(18) 0.55961(11) 0.0325(5) Uani 1 1 d D . . . .
C224 C 0.33086(18) 0.50321(18) 0.54781(11) 0.0298(4) Uani 1 1 d . . . . .
C225 C 0.63990(16) 0.69960(16) 0.80171(9) 0.0211(4) Uani 1 1 d . . . . .
C226 C 0.67619(16) 0.80826(16) 0.83912(10) 0.0223(4) Uani 1 1 d . . . . .
H226 H 0.7329 0.8453 0.8247 0.027 Uiso 1 1 calc R . . . .
C227 C 0.63233(17) 0.86421(16) 0.89672(10) 0.0229(4) Uani 1 1 d . . . . .
C228 C 0.55000(17) 0.81343(17) 0.91994(10) 0.0246(4) Uani 1 1 d . . . . .
H228 H 0.5223 0.8504 0.9604 0.030 Uiso 1 1 calc R . . . .
C229 C 0.50928(17) 0.70672(17) 0.88218(11) 0.0260(4) Uani 1 1 d . . . . .
C230 C 0.55227(16) 0.65198(16) 0.82400(10) 0.0237(4) Uani 1 1 d . . . . .
H230 H 0.5212 0.5799 0.7985 0.028 Uiso 1 1 calc R . . . .
C231 C 0.67853(19) 0.97922(18) 0.93436(11) 0.0303(4) Uani 1 1 d . . . . .
C232 C 0.4224(2) 0.6466(2) 0.90590(14) 0.0390(5) Uani 1 1 d . . . . .
B200 B 0.69214(18) 0.63155(17) 0.73450(11) 0.0204(4) Uani 1 1 d . . . . .
N20 N 0.21056(13) 0.12312(14) 0.66532(8) 0.0225(3) Uani 1 1 d . . . . .
N28 N 0.33106(14) -0.03010(15) 0.79733(9) 0.0271(4) Uani 1 1 d . . . . .
N31 N 0.12585(14) 0.27968(15) 0.66338(9) 0.0279(4) Uani 1 1 d . . . . .
N26 N 0.28431(14) -0.02438(14) 0.69268(9) 0.0250(3) Uani 1 1 d . . . . .
N33 N 0.08615(15) 0.39466(15) 0.75358(11) 0.0311(4) Uani 1 1 d . . . . .
C35 C 0.0734(2) 0.3628(2) 0.64083(14) 0.0373(5) Uani 1 1 d . . . . .
H35 H 0.0582 0.3680 0.5949 0.045 Uiso 1 1 calc R . . . .
C32 C 0.13478(16) 0.30000(17) 0.73418(11) 0.0253(4) Uani 1 1 d . . . . .
C24 C 0.1461(2) 0.1403(2) 0.55363(12) 0.0413(6) Uani 1 1 d . . . . .
H24 H 0.1125 0.1816 0.5243 0.050 Uiso 1 1 calc R . . . .
C12 C 0.02626(17) 0.11980(17) 0.82634(11) 0.0263(4) Uani 1 1 d . . . . .
C22 C 0.2294(2) -0.0253(2) 0.56922(12) 0.0381(5) Uani 1 1 d . . . . .
H22 H 0.2519 -0.0972 0.5507 0.046 Uiso 1 1 calc R . . . .
C14 C 0.0802(2) 0.2244(2) 0.95370(13) 0.0409(6) Uani 1 1 d . . . . .
H14 H 0.0126 0.1967 0.9633 0.049 Uiso 1 1 calc R . . . .
C29 C 0.36346(19) -0.12616(19) 0.75504(13) 0.0341(5) Uani 1 1 d . . . . .
H29 H 0.3997 -0.1834 0.7699 0.041 Uiso 1 1 calc R . . . .
C16 C 0.2548(2) 0.3364(2) 0.99254(12) 0.0403(6) Uani 1 1 d . . . . .
H16 H 0.3068 0.3862 1.0287 0.048 Uiso 1 1 calc R . . . .
C18 C 0.20283(18) 0.23233(17) 0.87145(10) 0.0256(4) Uani 1 1 d . . . . .
C37 C 0.0740(2) 0.4501(2) 0.82453(14) 0.0399(5) Uani 1 1 d . . . . .
H37A H 0.1258 0.5166 0.8426 0.060 Uiso 1 1 calc GR . . . .
H37B H 0.0921 0.4006 0.8533 0.060 Uiso 1 1 calc GR . . . .
H37C H -0.0041 0.4704 0.8252 0.060 Uiso 1 1 calc GR . . . .
C1 C 0.49175(18) 0.1655(2) 0.74575(14) 0.0368(5) Uani 1 1 d . . . . .
C13 C 0.10278(18) 0.19227(18) 0.88669(11) 0.0283(4) Uani 1 1 d . . . . .
C2 C 0.4912(2) 0.1849(2) 0.68348(14) 0.0395(5) Uani 1 1 d . . . . .
H2 H 0.5245 0.1363 0.6491 0.047 Uiso 1 1 calc R . . . .
C15 C 0.1566(2) 0.2966(2) 1.00622(12) 0.0470(6) Uani 1 1 d . . . . .
H15 H 0.1410 0.3186 1.0518 0.056 Uiso 1 1 calc R . . . .
C3 C 0.4413(2) 0.2770(2) 0.67103(13) 0.0379(5) Uani 1 1 d . . . . .
H3 H 0.4399 0.2926 0.6282 0.045 Uiso 1 1 calc R . . . .
C17 C 0.2785(2) 0.30412(19) 0.92588(11) 0.0319(5) Uani 1 1 d . . . . .
H17 H 0.3473 0.3313 0.9173 0.038 Uiso 1 1 calc R . . . .
C4 C 0.39408(19) 0.34458(19) 0.72213(12) 0.0329(5) Uani 1 1 d . . . . .
C21 C 0.24218(17) 0.02263(17) 0.63956(11) 0.0266(4) Uani 1 1 d . . . . .
C5 C 0.39303(18) 0.32418(19) 0.78520(11) 0.0311(4) Uani 1 1 d . . . . .
H5 H 0.3582 0.3720 0.8191 0.037 Uiso 1 1 calc R . . . .
C23 C 0.1819(3) 0.0368(2) 0.52696(12) 0.0470(6) Uani 1 1 d . . . . .
H23 H 0.1738 0.0074 0.4783 0.056 Uiso 1 1 calc R . . . .
C6 C 0.44331(19) 0.2335(2) 0.79782(12) 0.0345(5) Uani 1 1 d . . . . .
H6 H 0.4449 0.2178 0.8406 0.041 Uiso 1 1 calc R . . . .
C25 C 0.16144(17) 0.18085(18) 0.62466(11) 0.0277(4) Uani 1 1 d . . . . .
C7 C 0.06396(16) 0.10311(16) 0.76315(11) 0.0229(4) Uani 1 1 d . . . . .
C30 C 0.33429(19) -0.12326(18) 0.68960(12) 0.0323(5) Uani 1 1 d . . . . .
H30 H 0.3454 -0.1776 0.6493 0.039 Uiso 1 1 calc R . . . .
C8 C -0.00260(17) 0.03627(17) 0.70268(11) 0.0274(4) Uani 1 1 d . . . . .
H8 H 0.0233 0.0233 0.6600 0.033 Uiso 1 1 calc R . . . .
C34 C 0.0489(2) 0.4340(2) 0.69711(15) 0.0399(6) Uani 1 1 d . . . . .
H34 H 0.0123 0.4999 0.6985 0.048 Uiso 1 1 calc R . . . .
C9 C -0.10678(18) -0.01142(18) 0.70477(13) 0.0340(5) Uani 1 1 d . . . . .
H9 H -0.1521 -0.0564 0.6634 0.041 Uiso 1 1 calc R . . . .
C36 C 0.3539(2) 0.0022(2) 0.87276(12) 0.0367(5) Uani 1 1 d . . . . .
H36A H 0.3543 -0.0637 0.8888 0.055 Uiso 1 1 calc GR . . . .
H36B H 0.2950 0.0483 0.8902 0.055 Uiso 1 1 calc GR . . . .
H36C H 0.4279 0.0437 0.8899 0.055 Uiso 1 1 calc GR . . . .
C10 C -0.14479(19) 0.0063(2) 0.76675(14) 0.0371(5) Uani 1 1 d . . . . .
H10 H -0.2165 -0.0255 0.7678 0.045 Uiso 1 1 calc R . . . .
C11 C -0.07816(19) 0.0706(2) 0.82720(13) 0.0347(5) Uani 1 1 d . . . . .
H11 H -0.1039 0.0812 0.8698 0.042 Uiso 1 1 calc R . . . .
C27 C 0.28286(16) 0.03373(17) 0.76054(10) 0.0235(4) Uani 1 1 d . . . . .

loop_
_atom_site_aniso_label
_atom_site_aniso_U_11
_atom_site_aniso_U_22
_atom_site_aniso_U_33
_atom_site_aniso_U_23
_atom_site_aniso_U_13
_atom_site_aniso_U_12
Rh1 0.01996(8) 0.01989(8) 0.01859(8) 0.00586(5) 0.00484(5) 0.00282(5)
F4 0.0477(8) 0.0340(7) 0.0517(8) 0.0185(6) 0.0107(7) 0.0004(6)
F1 0.0356(7) 0.0453(9) 0.0745(11) 0.0243(8) 0.0124(7) 0.0119(6)
F11 0.054(2) 0.137(5) 0.053(2) 0.066(3) 0.0246(18) 0.036(3)
F11A 0.030(2) 0.106(5) 0.051(3) 0.027(3) 0.018(2) -0.001(3)
F12 0.076(3) 0.068(2) 0.046(2) 0.0120(19) 0.031(2) 0.026(3)
F12A 0.115(6) 0.123(6) 0.057(4) 0.061(4) 0.044(4) 0.061(5)
F13 0.082(4) 0.107(4) 0.060(3) 0.023(3) 0.028(3) -0.044(3)
F13A 0.087(5) 0.097(5) 0.045(3) -0.023(3) 0.033(3) -0.049(4)
F14 0.0249(16) 0.066(3) 0.053(2) 0.0176(19) -0.0114(13) 0.0047(16)
F14A 0.095(5) 0.051(3) 0.072(4) -0.018(3) -0.057(3) 0.004(3)
F15 0.066(3) 0.0356(19) 0.085(3) -0.0109(18) -0.043(3) 0.0036(18)
F15A 0.057(3) 0.048(3) 0.028(3) 0.014(2) -0.008(2) 0.007(2)
F16 0.059(3) 0.096(4) 0.029(2) 0.018(2) -0.0027(18) -0.019(3)
F16A 0.059(4) 0.140(7) 0.062(4) 0.046(4) -0.022(3) -0.062(4)
F17 0.0907(12) 0.0477(9) 0.0248(7) 0.0114(6) 0.0184(7) 0.0376(8)
F18 0.0508(9) 0.0584(11) 0.0679(11) -0.0350(9) 0.0279(8) -0.0232(8)
F19 0.0430(7) 0.0422(8) 0.0377(7) 0.0060(6) 0.0083(6) 0.0237(6)
F20 0.1013(13) 0.0323(8) 0.0476(9) 0.0229(7) 0.0266(9) 0.0114(8)
F21 0.0614(11) 0.138(2) 0.0574(11) 0.0661(13) -0.0207(9) -0.0228(12)
F22 0.1046(14) 0.0575(10) 0.0406(8) 0.0287(8) 0.0400(9) 0.0384(10)
F23 0.069(3) 0.078(3) 0.131(4) 0.084(3) -0.060(3) -0.047(2)
F23A 0.079(4) 0.088(4) 0.071(4) 0.066(3) -0.041(3) -0.035(3)
F24 0.059(2) 0.039(2) 0.102(3) 0.043(2) 0.037(2) 0.0244(16)
F24A 0.045(2) 0.060(3) 0.106(4) 0.060(3) 0.025(2) 0.001(2)
F25 0.168(5) 0.046(2) 0.050(2) 0.0264(17) 0.061(3) 0.027(3)
F25A 0.164(7) 0.023(2) 0.087(4) 0.017(2) 0.075(4) 0.017(3)
F26 0.0430(8) 0.0304(7) 0.0677(10) 0.0072(7) -0.0058(7) -0.0065(6)
F27 0.0739(11) 0.0779(12) 0.0436(9) 0.0315(9) -0.0325(8) -0.0414(10)
F28 0.0294(7) 0.0665(11) 0.0703(11) -0.0009(9) 0.0178(7) -0.0075(7)
F29 0.0467(9) 0.0432(10) 0.1003(15) -0.0195(9) -0.0181(9) 0.0001(7)
F30 0.1176(15) 0.0251(7) 0.0439(9) 0.0094(6) 0.0271(9) -0.0078(8)
F31 0.0751(10) 0.0302(7) 0.0413(8) -0.0066(6) 0.0328(7) -0.0022(7)
F32 0.0652(10) 0.0494(9) 0.0636(10) 0.0005(8) 0.0461(9) -0.0047(8)
F33 0.0364(8) 0.0697(12) 0.0703(11) 0.0017(9) 0.0161(8) -0.0163(8)
F34 0.0623(10) 0.0488(10) 0.0964(14) 0.0415(10) 0.0381(10) 0.0054(8)
C201 0.0249(9) 0.0160(9) 0.0235(9) 0.0067(7) 0.0030(7) 0.0047(7)
C202 0.0244(9) 0.0205(9) 0.0228(9) 0.0066(7) 0.0025(7) 0.0040(7)
C203 0.0279(10) 0.0264(10) 0.0309(11) 0.0121(8) 0.0073(8) 0.0060(8)
C204 0.0233(10) 0.0303(11) 0.0396(12) 0.0154(9) 0.0028(8) 0.0008(8)
C205 0.0282(10) 0.0262(10) 0.0311(11) 0.0112(8) -0.0031(8) 0.0005(8)
C206 0.0290(10) 0.0236(10) 0.0231(9) 0.0085(8) 0.0021(8) 0.0030(8)
C207 0.0315(11) 0.0514(15) 0.0373(12) 0.0185(11) 0.0107(10) 0.0057(10)
C208 0.0362(12) 0.0440(14) 0.0400(13) 0.0142(11) -0.0092(10) -0.0046(11)
C209 0.0192(8) 0.0203(9) 0.0210(9) 0.0061(7) 0.0020(7) 0.0016(7)
C210 0.0223(9) 0.0236(10) 0.0205(9) 0.0069(7) 0.0033(7) 0.0028(7)
C211 0.0218(9) 0.0218(10) 0.0237(9) 0.0037(8) 0.0028(7) 0.0031(7)
C212 0.0274(10) 0.0203(9) 0.0277(10) 0.0077(8) 0.0032(8) 0.0050(8)
C213 0.0258(9) 0.0251(10) 0.0245(10) 0.0101(8) 0.0031(8) 0.0030(8)
C214 0.0252(9) 0.0218(9) 0.0198(9) 0.0048(7) 0.0043(7) 0.0035(7)
C215 0.0276(10) 0.0242(10) 0.0271(10) 0.0025(8) 0.0034(8) 0.0052(8)
C216 0.0439(12) 0.0294(11) 0.0292(11) 0.0143(9) 0.0069(9) 0.0079(9)
C217 0.0227(9) 0.0203(9) 0.0181(8) 0.0041(7) 0.0059(7) 0.0044(7)
C218 0.0220(9) 0.0209(9) 0.0227(9) 0.0056(7) 0.0046(7) 0.0033(7)
C219 0.0248(9) 0.0242(10) 0.0257(10) 0.0099(8) 0.0079(8) 0.0075(8)
C220 0.0238(9) 0.0299(10) 0.0206(9) 0.0082(8) 0.0037(7) 0.0076(8)
C221 0.0231(9) 0.0258(10) 0.0202(9) 0.0038(8) 0.0049(7) 0.0029(8)
C222 0.0258(9) 0.0214(9) 0.0202(9) 0.0065(7) 0.0052(7) 0.0021(7)
C223 0.0303(11) 0.0346(12) 0.0372(12) 0.0194(10) 0.0036(9) 0.0045(9)
C224 0.0278(10) 0.0326(11) 0.0265(10) 0.0077(9) 0.0001(8) 0.0002(9)
C225 0.0235(9) 0.0214(9) 0.0184(8) 0.0068(7) 0.0016(7) 0.0064(7)
C226 0.0271(9) 0.0205(9) 0.0207(9) 0.0080(7) 0.0046(7) 0.0034(7)
C227 0.0287(10) 0.0201(9) 0.0198(9) 0.0061(7) 0.0032(7) 0.0055(8)
C228 0.0273(10) 0.0256(10) 0.0222(9) 0.0071(8) 0.0066(7) 0.0088(8)
C229 0.0240(9) 0.0258(10) 0.0299(10) 0.0092(8) 0.0076(8) 0.0050(8)
C230 0.0240(9) 0.0201(9) 0.0253(9) 0.0044(7) 0.0029(7) 0.0026(7)
C231 0.0379(11) 0.0252(11) 0.0265(10) 0.0028(8) 0.0104(9) 0.0031(9)
C232 0.0353(12) 0.0352(13) 0.0481(14) 0.0066(11) 0.0212(11) 0.0009(10)
B200 0.0246(10) 0.0185(10) 0.0179(9) 0.0051(8) 0.0036(8) 0.0028(8)
N20 0.0219(8) 0.0254(9) 0.0208(8) 0.0074(6) 0.0048(6) -0.0012(6)
N28 0.0252(8) 0.0281(9) 0.0309(9) 0.0126(7) 0.0056(7) 0.0070(7)
N31 0.0261(8) 0.0286(9) 0.0326(9) 0.0160(7) 0.0031(7) 0.0022(7)
N26 0.0269(8) 0.0238(9) 0.0259(8) 0.0067(7) 0.0093(7) 0.0043(7)
N33 0.0268(9) 0.0226(9) 0.0465(11) 0.0132(8) 0.0083(8) 0.0044(7)
C35 0.0345(12) 0.0357(12) 0.0475(14) 0.0256(11) 0.0005(10) 0.0028(10)
C32 0.0214(9) 0.0242(10) 0.0320(10) 0.0104(8) 0.0062(8) -0.0010(7)
C24 0.0516(14) 0.0498(15) 0.0266(11) 0.0197(11) 0.0038(10) 0.0045(12)
C12 0.0261(10) 0.0263(10) 0.0332(11) 0.0165(9) 0.0093(8) 0.0075(8)
C22 0.0495(14) 0.0387(13) 0.0245(11) 0.0028(9) 0.0122(10) 0.0055(11)
C14 0.0434(13) 0.0554(16) 0.0329(12) 0.0202(11) 0.0176(10) 0.0107(11)
C29 0.0322(11) 0.0295(11) 0.0457(13) 0.0159(10) 0.0113(9) 0.0115(9)
C16 0.0510(14) 0.0429(14) 0.0230(11) 0.0048(10) 0.0024(10) 0.0113(11)
C18 0.0312(10) 0.0259(10) 0.0215(9) 0.0077(8) 0.0078(8) 0.0093(8)
C37 0.0382(12) 0.0275(12) 0.0550(15) 0.0081(10) 0.0170(11) 0.0084(10)
C1 0.0243(10) 0.0331(12) 0.0532(14) 0.0126(11) 0.0072(10) 0.0002(9)
C13 0.0327(11) 0.0317(11) 0.0265(10) 0.0146(9) 0.0103(8) 0.0109(9)
C2 0.0328(12) 0.0379(13) 0.0474(14) 0.0046(11) 0.0200(10) -0.0037(10)
C15 0.0595(16) 0.0638(18) 0.0214(11) 0.0126(11) 0.0151(11) 0.0164(14)
C3 0.0370(12) 0.0394(13) 0.0387(12) 0.0104(10) 0.0136(10) -0.0091(10)
C17 0.0367(11) 0.0319(11) 0.0254(10) 0.0055(9) 0.0052(9) 0.0049(9)
C4 0.0293(11) 0.0294(11) 0.0398(12) 0.0103(9) 0.0061(9) -0.0066(9)
C21 0.0262(10) 0.0283(11) 0.0256(10) 0.0062(8) 0.0079(8) 0.0013(8)
C5 0.0263(10) 0.0339(12) 0.0295(11) 0.0042(9) 0.0052(8) -0.0068(9)
C23 0.0664(17) 0.0516(16) 0.0207(11) 0.0058(10) 0.0088(11) 0.0047(13)
C6 0.0298(11) 0.0385(13) 0.0334(11) 0.0098(10) 0.0028(9) -0.0057(9)
C25 0.0276(10) 0.0296(11) 0.0287(10) 0.0135(9) 0.0045(8) -0.0019(8)
C7 0.0209(9) 0.0207(9) 0.0309(10) 0.0124(8) 0.0066(8) 0.0034(7)
C30 0.0336(11) 0.0238(11) 0.0416(12) 0.0072(9) 0.0152(9) 0.0090(9)
C8 0.0250(10) 0.0248(10) 0.0330(11) 0.0099(8) 0.0046(8) 0.0013(8)
C34 0.0330(12) 0.0308(12) 0.0614(16) 0.0246(11) 0.0041(11) 0.0065(9)
C9 0.0268(10) 0.0274(11) 0.0477(13) 0.0147(10) 0.0004(9) -0.0004(8)
C36 0.0408(12) 0.0408(13) 0.0308(11) 0.0165(10) 0.0013(9) 0.0086(10)
C10 0.0254(10) 0.0354(12) 0.0595(15) 0.0264(11) 0.0107(10) 0.0000(9)
C11 0.0328(11) 0.0387(13) 0.0440(13) 0.0244(10) 0.0169(10) 0.0078(9)
C27 0.0194(9) 0.0273(10) 0.0248(9) 0.0079(8) 0.0059(7) 0.0017(7)

loop_
_atom_type_symbol
_atom_type_description
_atom_type_scat_dispersion_real
_atom_type_scat_dispersion_imag
_atom_type_scat_source
C C 0.0181 0.0091 'International Tables Vol C Tables 4.2.6.8 and 6.1.1.4'
H H 0.0000 0.0000 'International Tables Vol C Tables 4.2.6.8 and 6.1.1.4'
B B 0.0090 0.0039 'International Tables Vol C Tables 4.2.6.8 and 6.1.1.4'
F F 0.0727 0.0534 'International Tables Vol C Tables 4.2.6.8 and 6.1.1.4'
N N 0.0311 0.0180 'International Tables Vol C Tables 4.2.6.8 and 6.1.1.4'
Rh Rh 0.0927 3.6045 'International Tables Vol C Tables 4.2.6.8 and 6.1.1.4'

loop_
_exptl_crystal_face_index_h
_exptl_crystal_face_index_k
_exptl_crystal_face_index_l
_exptl_crystal_face_perp_dist
0 0 13 0.0878
0 0 -13 0.0794
-6 5 0 0.1685
6 -5 0 0.1597
-7 -2 0 0.1013
-2 -8 7 0.2171
7 2 0 0.1136
5 6 -4 0.1097
-3 7 -8 0.1672
-7 -2 0 0.1020

loop_
_geom_angle_atom_site_label_1
_geom_angle_atom_site_label_2
_geom_angle_atom_site_label_3
_geom_angle
_geom_angle_site_symmetry_1
_geom_angle_site_symmetry_3
_geom_angle_publ_flag
N20 Rh1 C5 91.87(7) . . ?
N20 Rh1 C6 93.30(7) . . ?
C32 Rh1 N20 77.95(8) . . ?
C32 Rh1 C5 79.91(7) . . ?
C32 Rh1 C6 109.01(8) . . ?
C18 Rh1 N20 174.10(7) . . ?
C18 Rh1 C32 100.91(8) . . ?
C18 Rh1 C5 93.63(8) . . ?
C18 Rh1 C6 92.53(8) . . ?
C5 Rh1 C6 29.47(7) . . ?
C7 Rh1 N20 92.70(7) . . ?
C7 Rh1 C32 89.86(8) . . ?
C7 Rh1 C18 81.49(9) . . ?
C7 Rh1 C5 167.68(7) . . ?
C7 Rh1 C6 161.02(7) . . ?
C7 Rh1 C27 87.52(8) . . ?
C27 Rh1 N20 77.78(7) . . ?
C27 Rh1 C32 155.43(8) . . ?
C27 Rh1 C18 102.84(8) . . ?
C27 Rh1 C5 104.64(7) . . ?
C27 Rh1 C6 76.20(8) . . ?
C202 C201 C206 115.37(18) . . ?
C202 C201 B200 122.41(17) . . ?
C206 C201 B200 121.97(17) . . ?
C203 C202 C201 122.39(18) . . ?
C202 C203 C207 118.54(19) . . ?
C204 C203 C202 121.2(2) . . ?
C204 C203 C207 120.29(19) . . ?
C205 C204 C203 117.5(2) . . ?
C204 C205 C206 121.26(19) . . ?
C204 C205 C208 119.8(2) . . ?
C206 C205 C208 118.9(2) . . ?
C205 C206 C201 122.30(19) . . ?
F11 C207 F12 101.7(4) . . ?
F11 C207 C203 113.3(3) . . ?
F11A C207 F12A 102.1(5) . . ?
F11A C207 C203 112.7(4) . . ?
F12 C207 C203 110.2(3) . . ?
F12A C207 C203 110.9(4) . . ?
F13 C207 F11 108.4(4) . . ?
F13 C207 F12 106.2(4) . . ?
F13 C207 C203 115.9(4) . . ?
F13A C207 F11A 106.7(4) . . ?
F13A C207 F12A 107.5(4) . . ?
F13A C207 C203 115.9(4) . . ?
F14 C208 C205 108.7(3) . . ?
F14A C208 C205 110.5(3) . . ?
F15 C208 F14 103.8(3) . . ?
F15 C208 C205 113.3(3) . . ?
F15A C208 F14A 101.0(4) . . ?
F15A C208 C205 111.1(4) . . ?
F16 C208 F14 104.7(4) . . ?
F16 C208 F15 110.7(4) . . ?
F16 C208 C205 114.7(4) . . ?
F16A C208 F14A 107.1(4) . . ?
F16A C208 F15A 107.9(4) . . ?
F16A C208 C205 117.8(4) . . ?
C210 C209 B200 121.23(16) . . ?
C214 C209 C210 115.92(17) . . ?
C214 C209 B200 122.30(17) . . ?
C211 C210 C209 121.85(18) . . ?
C210 C211 C212 121.27(18) . . ?
C210 C211 C215 120.48(18) . . ?
C212 C211 C215 118.24(18) . . ?
C213 C212 C211 117.59(18) . . ?
C212 C213 C214 120.93(18) . . ?
C212 C213 C216 120.23(18) . . ?
C214 C213 C216 118.84(18) . . ?
C213 C214 C209 122.41(18) . . ?
F17 C215 C211 113.22(17) . . ?
F18 C215 F17 106.31(19) . . ?
F18 C215 C211 113.03(18) . . ?
F19 C215 F17 104.97(17) . . ?
F19 C215 F18 105.44(18) . . ?
F19 C215 C211 113.15(17) . . ?
F20 C216 C213 112.51(19) . . ?
F21 C216 F20 107.4(2) . . ?
F21 C216 F22 107.5(2) . . ?
F21 C216 C213 112.7(2) . . ?
F22 C216 F20 104.1(2) . . ?
F22 C216 C213 112.13(17) . . ?
C218 C217 B200 120.76(17) . . ?
C222 C217 C218 115.95(17) . . ?
C222 C217 B200 123.10(17) . . ?
C219 C218 C217 122.14(18) . . ?
C218 C219 C220 121.00(18) . . ?
C218 C219 C223 119.75(18) . . ?
C220 C219 C223 119.25(17) . . ?
C221 C220 C219 118.03(18) . . ?
C220 C221 C222 120.77(18) . . ?
C220 C221 C224 119.48(18) . . ?
C222 C221 C224 119.72(18) . . ?
C217 C222 C221 122.00(18) . . ?
F23 C223 F24 102.7(3) . . ?
F23 C223 C219 115.5(2) . . ?
F23A C223 F24A 102.8(3) . . ?
F23A C223 C219 112.7(3) . . ?
F24 C223 C219 111.1(2) . . ?
F24A C223 C219 109.7(2) . . ?
F25 C223 F23 108.6(3) . . ?
F25 C223 F24 102.7(3) . . ?
F25 C223 C219 114.8(3) . . ?
F25A C223 F23A 108.9(4) . . ?
F25A C223 F24A 107.9(4) . . ?
F25A C223 C219 114.1(3) . . ?
F26 C224 C221 113.32(17) . . ?
F27 C224 F26 106.31(19) . . ?
F27 C224 F28 107.05(19) . . ?
F27 C224 C221 113.27(18) . . ?
F28 C224 F26 104.28(19) . . ?
F28 C224 C221 111.95(18) . . ?
C226 C225 C230 115.57(17) . . ?
C226 C225 B200 123.14(17) . . ?
C230 C225 B200 121.26(17) . . ?
C227 C226 C225 122.42(19) . . ?
C226 C227 C231 118.49(18) . . ?
C228 C227 C226 120.91(19) . . ?
C228 C227 C231 120.57(18) . . ?
C227 C228 C229 117.87(18) . . ?
C228 C229 C230 120.83(19) . . ?
C228 C229 C232 120.21(19) . . ?
C230 C229 C232 118.88(19) . . ?
C229 C230 C225 122.26(19) . . ?
F29 C231 F30 105.2(2) . . ?
F29 C231 F31 107.5(2) . . ?
F29 C231 C227 113.23(18) . . ?
F30 C231 F31 105.37(18) . . ?
F30 C231 C227 111.87(18) . . ?
F31 C231 C227 113.11(18) . . ?
F32 C232 F33 106.6(2) . . ?
F32 C232 F34 108.1(2) . . ?
F32 C232 C229 113.2(2) . . ?
F33 C232 F34 104.0(2) . . ?
F33 C232 C229 112.3(2) . . ?
F34 C232 C229 111.99(19) . . ?
C201 B200 C209 102.90(14) . . ?
C201 B200 C217 110.82(15) . . ?
C201 B200 C225 113.02(16) . . ?
C217 B200 C209 113.52(16) . . ?
C225 B200 C209 111.24(15) . . ?
C225 B200 C217 105.56(15) . . ?
C21 N20 Rh1 118.91(13) . . ?
C21 N20 C25 121.69(18) . . ?
C25 N20 Rh1 118.73(14) . . ?
C29 N28 C36 125.08(18) . . ?
C27 N28 C29 111.47(18) . . ?
C27 N28 C36 123.30(18) . . ?
C35 N31 C25 129.3(2) . . ?
C32 N31 C35 111.15(19) . . ?
C32 N31 C25 119.43(17) . . ?
C30 N26 C21 130.31(18) . . ?
C27 N26 C21 119.08(17) . . ?
C27 N26 C30 110.56(17) . . ?
C32 N33 C37 124.69(19) . . ?
C32 N33 C34 111.0(2) . . ?
C34 N33 C37 124.35(19) . . ?
C34 C35 N31 105.8(2) . . ?
N31 C32 Rh1 112.22(14) . . ?
N33 C32 Rh1 143.79(17) . . ?
N33 C32 N31 103.98(17) . . ?
C25 C24 C23 117.2(2) . . ?
C7 C12 C13 115.04(18) . . ?
C11 C12 C13 125.7(2) . . ?
C11 C12 C7 119.3(2) . . ?
C21 C22 C23 116.6(2) . . ?
C15 C14 C13 120.0(2) . . ?
C30 C29 N28 107.57(18) . . ?
C15 C16 C17 120.3(2) . . ?
C13 C18 Rh1 114.35(15) . . ?
C17 C18 Rh1 127.98(16) . . ?
C17 C18 C13 117.63(19) . . ?
F1 C1 C2 119.5(2) . . ?
F1 C1 C6 117.5(2) . . ?
C2 C1 C6 122.9(2) . . ?
C14 C13 C12 124.9(2) . . ?
C14 C13 C18 120.8(2) . . ?
C18 C13 C12 114.25(18) . . ?
C1 C2 C3 119.1(2) . . ?
C16 C15 C14 120.2(2) . . ?
C4 C3 C2 118.3(2) . . ?
C16 C17 C18 121.1(2) . . ?
F4 C4 C3 119.0(2) . . ?
F4 C4 C5 118.3(2) . . ?
C3 C4 C5 122.7(2) . . ?
N20 C21 N26 111.03(17) . . ?
N20 C21 C22 121.5(2) . . ?
C22 C21 N26 127.4(2) . . ?
C4 C5 Rh1 108.18(14) . . ?
C6 C5 Rh1 76.87(13) . . ?
C6 C5 C4 119.0(2) . . ?
C24 C23 C22 122.0(2) . . ?
C1 C6 Rh1 108.71(15) . . ?
C5 C6 Rh1 73.66(12) . . ?
C5 C6 C1 117.9(2) . . ?
N20 C25 N31 111.39(18) . . ?
N20 C25 C24 121.0(2) . . ?
C24 C25 N31 127.6(2) . . ?
C12 C7 Rh1 114.87(15) . . ?
C8 C7 Rh1 125.49(15) . . ?
C8 C7 C12 119.64(19) . . ?
C29 C30 N26 106.09(19) . . ?
C9 C8 C7 120.0(2) . . ?
C35 C34 N33 108.1(2) . . ?
C10 C9 C8 120.4(2) . . ?
C11 C10 C9 119.9(2) . . ?
C10 C11 C12 120.7(2) . . ?
N28 C27 Rh1 142.69(16) . . ?
N28 C27 N26 104.31(17) . . ?
N26 C27 Rh1 112.98(13) . . ?

loop_
_geom_bond_atom_site_label_1
_geom_bond_atom_site_label_2
_geom_bond_distance
_geom_bond_site_symmetry_2
_geom_bond_publ_flag
Rh1 N20 2.0490(16) . ?
Rh1 C32 2.045(2) . ?
Rh1 C18 2.040(2) . ?
Rh1 C5 2.691(2) . ?
Rh1 C6 2.731(2) . ?
Rh1 C7 2.0146(19) . ?
Rh1 C27 2.029(2) . ?
F4 C4 1.355(3) . ?
F1 C1 1.354(3) . ?
F11 C207 1.325(4) . ?
F11A C207 1.332(5) . ?
F12 C207 1.350(4) . ?
F12A C207 1.341(5) . ?
F13 C207 1.289(4) . ?
F13A C207 1.284(5) . ?
F14 C208 1.378(4) . ?
F14A C208 1.367(5) . ?
F15 C208 1.308(4) . ?
F15A C208 1.345(5) . ?
F16 C208 1.299(4) . ?
F16A C208 1.283(5) . ?
F17 C215 1.340(3) . ?
F18 C215 1.331(3) . ?
F19 C215 1.331(2) . ?
F20 C216 1.333(3) . ?
F21 C216 1.308(3) . ?
F22 C216 1.331(3) . ?
F23 C223 1.306(3) . ?
F23A C223 1.308(4) . ?
F24 C223 1.354(3) . ?
F24A C223 1.328(4) . ?
F25 C223 1.286(4) . ?
F25A C223 1.263(4) . ?
F26 C224 1.335(3) . ?
F27 C224 1.325(3) . ?
F28 C224 1.333(3) . ?
F29 C231 1.319(3) . ?
F30 C231 1.333(3) . ?
F31 C231 1.334(3) . ?
F32 C232 1.323(3) . ?
F33 C232 1.340(3) . ?
F34 C232 1.341(3) . ?
C201 C202 1.399(3) . ?
C201 C206 1.404(3) . ?
C201 B200 1.641(3) . ?
C202 C203 1.389(3) . ?
C203 C204 1.388(3) . ?
C203 C207 1.494(3) . ?
C204 C205 1.386(3) . ?
C205 C206 1.387(3) . ?
C205 C208 1.498(3) . ?
C209 C210 1.403(3) . ?
C209 C214 1.399(3) . ?
C209 B200 1.643(3) . ?
C210 C211 1.391(3) . ?
C211 C212 1.393(3) . ?
C211 C215 1.496(3) . ?
C212 C213 1.388(3) . ?
C213 C214 1.391(3) . ?
C213 C216 1.501(3) . ?
C217 C218 1.404(3) . ?
C217 C222 1.397(3) . ?
C217 B200 1.643(3) . ?
C218 C219 1.386(3) . ?
C219 C220 1.388(3) . ?
C219 C223 1.502(3) . ?
C220 C221 1.387(3) . ?
C221 C222 1.398(3) . ?
C221 C224 1.494(3) . ?
C225 C226 1.397(3) . ?
C225 C230 1.403(3) . ?
C225 B200 1.642(3) . ?
C226 C227 1.392(3) . ?
C227 C228 1.386(3) . ?
C227 C231 1.493(3) . ?
C228 C229 1.390(3) . ?
C229 C230 1.392(3) . ?
C229 C232 1.500(3) . ?
N20 C21 1.329(3) . ?
N20 C25 1.332(3) . ?
N28 C29 1.393(3) . ?
N28 C36 1.461(3) . ?
N28 C27 1.332(3) . ?
N31 C35 1.388(3) . ?
N31 C32 1.387(3) . ?
N31 C25 1.405(3) . ?
N26 C21 1.409(3) . ?
N26 C30 1.394(3) . ?
N26 C27 1.385(3) . ?
N33 C32 1.338(3) . ?
N33 C37 1.463(3) . ?
N33 C34 1.395(3) . ?
C35 C34 1.335(4) . ?
C24 C23 1.384(4) . ?
C24 C25 1.381(3) . ?
C12 C13 1.472(3) . ?
C12 C7 1.407(3) . ?
C12 C11 1.394(3) . ?
C22 C21 1.381(3) . ?
C22 C23 1.390(4) . ?
C14 C13 1.395(3) . ?
C14 C15 1.386(4) . ?
C29 C30 1.339(3) . ?
C16 C15 1.375(4) . ?
C16 C17 1.394(3) . ?
C18 C13 1.410(3) . ?
C18 C17 1.399(3) . ?
C1 C2 1.365(4) . ?
C1 C6 1.394(3) . ?
C2 C3 1.392(4) . ?
C3 C4 1.371(3) . ?
C4 C5 1.390(3) . ?
C5 C6 1.379(3) . ?
C7 C8 1.395(3) . ?
C8 C9 1.390(3) . ?
C9 C10 1.384(4) . ?
C10 C11 1.384(4) . ?

loop_
_exptl_oxdiff_crystal_face_indexfrac_h
_exptl_oxdiff_crystal_face_indexfrac_k
_exptl_oxdiff_crystal_face_indexfrac_l
_exptl_oxdiff_crystal_face_x
_exptl_oxdiff_crystal_face_y
_exptl_oxdiff_crystal_face_z
-0.1396 -0.3160 12.7464 -0.8885 0.0427 0.4570
0.1332 0.3208 -12.7465 0.8880 -0.0427 -0.4578
-6.4297 4.8148 0.0165 -0.4704 0.0125 -0.8824
6.4256 -4.8242 0.3645 0.4438 -0.0112 0.8961
-7.3222 -1.6230 -0.4015 -0.1145 -0.7243 -0.6799
-2.1937 -7.6378 6.9341 -0.1392 -0.9098 0.3909
7.2305 2.0809 0.0925 0.1082 0.7627 0.6376
5.4243 5.7864 -4.1291 0.1453 0.9813 0.1259
-2.7296 6.9365 -7.7082 0.0764 0.4598 -0.8847
-7.2829 -1.7204 -0.4664 -0.1033 -0.7319 -0.6735
